data_1504086
loop_
_publ_author_name
'Hermange, Philippe'
'Tran Huu Dau, Marie Elise'
'Retailleau, Pascal'
'Dodd, Robert H.'

_publ_section_title
;
 Highly diastereoselective three-component vinylogous Mannich reaction
 between isoquinolines, acyl/sulfonyl chlorides, and silyloxyfurans.
;
_journal_issue 18
_journal_name_full 'Organic letters'
_journal_page_first 4044
_journal_page_last 4047
_journal_paper_doi 10.1021/ol901452d
_journal_volume 11
_journal_year 2009
_chemical_formula_moiety 'C21 H19 N O4 S'
_chemical_formula_sum 'C21 H19 N O4 S'
_chemical_formula_weight 381.43
_chemical_name_systematic
; 
5-methyl-5-(2-tosyl-1,2-dihydroisoquinolin-1-yl)furan-2(5H)-one 
;
_space_group_IT_number 2
_symmetry_cell_setting triclinic
_symmetry_space_group_name_Hall '-P 1'
_symmetry_space_group_name_H-M 'P -1'
_atom_sites_solution_hydrogens difmap
_atom_sites_solution_primary direct
_atom_sites_solution_secondary difmap
_audit_creation_method SHELXL-97
_cell_angle_alpha 110.850(6)
_cell_angle_beta 90.686(5)
_cell_angle_gamma 101.286(5)
_cell_formula_units_Z 2
_cell_length_a 8.351(2)
_cell_length_b 9.897(2)
_cell_length_c 12.327(3)
_cell_measurement_reflns_used 2779
_cell_measurement_temperature 293(2)
_cell_measurement_theta_max 23.534
_cell_measurement_theta_min 0.998
_cell_volume 930.0(4)
_computing_cell_refinement 'DENZO (Otwinowski & Minor, 1997); COLLECT (Nonius B.V., 1999)'
_computing_data_collection 'DENZO (Otwinowski & Minor, 1997); COLLECT (Nonius B.V., 1999)'
_computing_data_reduction 'SCALEPACK (Otwinowski & Minor, 1997)'
_computing_molecular_graphics 'PLATON (Spek, 2003)'
_computing_publication_material 'SHELXL97 (Sheldrick, 2008)'
_computing_structure_refinement 'SHELXL97 (Sheldrick, 2008); CRYSTALBUILDER (Welter, 2006)'
_computing_structure_solution 'SHELXS97 (Sheldrick, 2008)'
_diffrn_ambient_temperature 293(2)
_diffrn_measured_fraction_theta_full 0.997
_diffrn_measured_fraction_theta_max 0.997
_diffrn_measurement_device_type 'Nonius kappa-CCD diffractometer'
_diffrn_measurement_method 'phi and omega scans'
_diffrn_radiation_monochromator graphite
_diffrn_radiation_source 'fine-focus sealed tube'
_diffrn_radiation_type MoK\a
_diffrn_radiation_wavelength 0.71069
_diffrn_reflns_av_R_equivalents 0.0270
_diffrn_reflns_av_sigmaI/netI 0.0424
_diffrn_reflns_limit_h_max 8
_diffrn_reflns_limit_h_min -9
_diffrn_reflns_limit_k_max 11
_diffrn_reflns_limit_k_min -10
_diffrn_reflns_limit_l_max 13
_diffrn_reflns_limit_l_min -13
_diffrn_reflns_number 11687
_diffrn_reflns_theta_full 23.61
_diffrn_reflns_theta_max 23.61
_diffrn_reflns_theta_min 2.25
_exptl_absorpt_coefficient_mu 0.201
_exptl_absorpt_correction_T_max 0.976
_exptl_absorpt_correction_T_min 0.923
_exptl_absorpt_correction_type multi-scan
_exptl_absorpt_process_details 'Scalepack (Otwinowski & Minor, 1997)'
_exptl_crystal_colour colourless
_exptl_crystal_density_diffrn 1.362
_exptl_crystal_density_method 'not measured'
_exptl_crystal_description prism
_exptl_crystal_F_000 400
_exptl_crystal_size_max 0.26
_exptl_crystal_size_mid 0.22
_exptl_crystal_size_min 0.12
_refine_diff_density_max 0.162
_refine_diff_density_min -0.249
_refine_diff_density_rms 0.038
_refine_ls_extinction_coef 0.017(3)
_refine_ls_extinction_expression Fc^*^=kFc[1+0.001xFc^2^\l^3^/sin(2\q)]^-1/4^
_refine_ls_extinction_method SHELXL
_refine_ls_goodness_of_fit_ref 1.038
_refine_ls_hydrogen_treatment constr
_refine_ls_matrix_type full
_refine_ls_number_parameters 247
_refine_ls_number_reflns 2785
_refine_ls_number_restraints 0
_refine_ls_restrained_S_all 1.038
_refine_ls_R_factor_all 0.0692
_refine_ls_R_factor_gt 0.0422
_refine_ls_shift/su_max 0.001
_refine_ls_shift/su_mean 0.000
_refine_ls_structure_factor_coef Fsqd
_refine_ls_weighting_details 'calc w=1/[\s^2^(Fo^2^)+(0.0625P)^2^+0.1521P] where P=(Fo^2^+2Fc^2^)/3'
_refine_ls_weighting_scheme calc
_refine_ls_wR_factor_gt 0.1081
_refine_ls_wR_factor_ref 0.1227
_reflns_number_gt 1967
_reflns_number_total 2784
_reflns_threshold_expression >2sigma(I)
_cod_data_source_file ol901452d_si_004.cif
_cod_data_source_block compound_15
_cod_original_sg_symbol_H-M P-1
_cod_database_code 1504086

loop_
_symmetry_equiv_pos_as_xyz
'x, y, z'
'-x, -y, -z'

loop_
_atom_site_label
_atom_site_type_symbol
_atom_site_fract_x
_atom_site_fract_y
_atom_site_fract_z
_atom_site_U_iso_or_equiv
_atom_site_adp_type
_atom_site_occupancy
_atom_site_symmetry_multiplicity
_atom_site_calc_flag
_atom_site_refinement_flags
S1' S 0.30857(8) -0.16636(8) 0.06794(6) 0.0594(3) Uani 1 1 d .
O1 O 0.5774(2) 0.1406(2) 0.45620(15) 0.0574(5) Uani 1 1 d .
O2 O 0.6356(3) 0.3370(3) 0.6219(2) 0.1010(8) Uani 1 1 d .
O1' O 0.2928(2) -0.1539(2) -0.04362(16) 0.0757(6) Uani 1 1 d .
O2' O 0.4287(2) -0.2388(2) 0.09201(19) 0.0754(6) Uani 1 1 d .
N1' N 0.3514(2) 0.0051(2) 0.16354(18) 0.0513(6) Uani 1 1 d .
C15' C -0.3488(4) -0.4522(3) 0.1717(3) 0.0802(10) Uani 1 1 d .
H15A H -0.3743 -0.3881 0.2454 0.120 Uiso 1 1 calc R
H15B H -0.3447 -0.5466 0.1757 0.120 Uiso 1 1 calc R
H15C H -0.4318 -0.4652 0.1122 0.120 Uiso 1 1 calc R
C2 C 0.6156(3) 0.2889(4) 0.5172(3) 0.0663(8) Uani 1 1 d .
C3 C 0.6300(3) 0.3633(3) 0.4344(3) 0.0696(9) Uani 1 1 d .
H3 H 0.6550 0.4652 0.4532 0.084 Uiso 1 1 calc R
C4 C 0.6022(3) 0.2634(3) 0.3287(3) 0.0591(7) Uani 1 1 d .
H4 H 0.6070 0.2840 0.2607 0.071 Uiso 1 1 calc R
C5 C 0.5619(3) 0.1131(3) 0.3328(2) 0.0481(6) Uani 1 1 d .
C6 C 0.6819(3) 0.0186(3) 0.2757(3) 0.0673(8) Uani 1 1 d .
H6A H 0.7903 0.0669 0.3128 0.101 Uiso 1 1 calc R
H6B H 0.6802 0.0051 0.1946 0.101 Uiso 1 1 calc R
H6C H 0.6515 -0.0760 0.2834 0.101 Uiso 1 1 calc R
C14' C -0.0233(3) -0.2195(3) 0.0626(2) 0.0579(7) Uani 1 1 d .
H14' H -0.0178 -0.1536 0.0240 0.070 Uiso 1 1 calc R
C9' C 0.1188(3) -0.2512(3) 0.0974(2) 0.0489(6) Uani 1 1 d .
C1' C 0.3789(3) 0.0319(3) 0.2890(2) 0.0458(6) Uani 1 1 d .
H1' H 0.3619 -0.0646 0.2973 0.055 Uiso 1 1 calc R
C10' C 0.1098(4) -0.3495(3) 0.1537(2) 0.0626(8) Uani 1 1 d .
H10' H 0.2049 -0.3718 0.1764 0.075 Uiso 1 1 calc R
C11' C -0.0412(4) -0.4151(3) 0.1764(2) 0.0648(8) Uani 1 1 d .
H11' H -0.0467 -0.4811 0.2149 0.078 Uiso 1 1 calc R
C12' C -0.1845(3) -0.3842(3) 0.1430(2) 0.0568(7) Uani 1 1 d .
C13' C -0.1726(3) -0.2864(3) 0.0857(2) 0.0595(7) Uani 1 1 d .
H13' H -0.2677 -0.2650 0.0620 0.071 Uiso 1 1 calc R
C3' C 0.3022(3) 0.1167(3) 0.1334(3) 0.0633(8) Uani 1 1 d .
H3' H 0.3157 0.1176 0.0589 0.076 Uiso 1 1 calc R
C4' C 0.2372(4) 0.2198(3) 0.2085(3) 0.0669(8) Uani 1 1 d .
H4' H 0.2165 0.2974 0.1886 0.080 Uiso 1 1 calc R
C5' C 0.0937(3) 0.2978(3) 0.3903(3) 0.0696(9) Uani 1 1 d .
H5' H 0.0521 0.3641 0.3661 0.084 Uiso 1 1 calc R
C6' C 0.0531(3) 0.2820(4) 0.4933(3) 0.0733(9) Uani 1 1 d .
H6' H -0.0147 0.3390 0.5393 0.088 Uiso 1 1 calc R
C7' C 0.1114(4) 0.1831(4) 0.5292(3) 0.0693(9) Uani 1 1 d .
H7' H 0.0821 0.1727 0.5988 0.083 Uiso 1 1 calc R
C8' C 0.2139(3) 0.0988(3) 0.4618(2) 0.0562(7) Uani 1 1 d .
H8' H 0.2527 0.0313 0.4861 0.067 Uiso 1 1 calc R
C4A' C 0.1976(3) 0.2139(3) 0.3216(2) 0.0551(7) Uani 1 1 d .
C8A' C 0.2585(3) 0.1146(3) 0.3588(2) 0.0459(6) Uani 1 1 d .

loop_
_atom_site_aniso_label
_atom_site_aniso_U_11
_atom_site_aniso_U_22
_atom_site_aniso_U_33
_atom_site_aniso_U_23
_atom_site_aniso_U_13
_atom_site_aniso_U_12
S1' 0.0553(4) 0.0735(5) 0.0393(5) 0.0066(4) 0.0026(3) 0.0177(3)
O1 0.0576(11) 0.0715(13) 0.0419(11) 0.0208(10) -0.0034(8) 0.0118(9)
O2 0.0920(17) 0.133(2) 0.0471(15) -0.0003(14) -0.0063(12) 0.0177(14)
O1' 0.0779(13) 0.1023(16) 0.0344(11) 0.0156(11) 0.0066(9) 0.0087(11)
O2' 0.0596(12) 0.0781(14) 0.0726(14) 0.0005(11) -0.0040(10) 0.0310(10)
N1' 0.0544(12) 0.0601(14) 0.0375(13) 0.0152(11) -0.0008(9) 0.0129(10)
C15' 0.086(2) 0.066(2) 0.086(3) 0.0294(18) 0.0190(18) 0.0091(17)
C2 0.0497(16) 0.085(2) 0.049(2) 0.0076(18) -0.0029(13) 0.0126(15)
C3 0.0618(18) 0.0587(19) 0.077(2) 0.0151(18) -0.0017(16) 0.0069(14)
C4 0.0527(16) 0.0656(19) 0.057(2) 0.0250(17) -0.0014(13) 0.0037(13)
C5 0.0531(14) 0.0567(17) 0.0338(15) 0.0166(12) -0.0001(11) 0.0104(12)
C6 0.0528(16) 0.078(2) 0.062(2) 0.0117(16) 0.0017(14) 0.0203(14)
C14' 0.0618(18) 0.0638(18) 0.0547(18) 0.0271(15) 0.0025(13) 0.0180(14)
C9' 0.0566(16) 0.0555(16) 0.0313(14) 0.0082(12) -0.0011(11) 0.0195(12)
C1' 0.0510(14) 0.0490(15) 0.0363(15) 0.0152(12) -0.0003(11) 0.0093(11)
C10' 0.072(2) 0.072(2) 0.0480(18) 0.0195(16) -0.0030(14) 0.0305(16)
C11' 0.091(2) 0.0604(19) 0.0504(19) 0.0245(15) 0.0059(16) 0.0238(16)
C12' 0.0720(19) 0.0495(16) 0.0436(16) 0.0094(13) 0.0098(13) 0.0153(14)
C13' 0.0566(17) 0.0652(18) 0.0622(19) 0.0260(16) 0.0046(13) 0.0206(14)
C3' 0.0710(18) 0.080(2) 0.0461(18) 0.0317(16) -0.0017(14) 0.0183(16)
C4' 0.080(2) 0.0634(19) 0.065(2) 0.0307(17) -0.0030(16) 0.0208(16)
C5' 0.0602(18) 0.0615(19) 0.074(2) 0.0069(17) -0.0078(16) 0.0181(14)
C6' 0.0518(17) 0.071(2) 0.072(2) -0.0025(18) 0.0052(15) 0.0106(15)
C7' 0.0627(18) 0.077(2) 0.0500(19) 0.0097(17) 0.0113(14) -0.0016(16)
C8' 0.0546(16) 0.0578(17) 0.0480(18) 0.0142(14) 0.0050(13) 0.0029(13)
C4A' 0.0507(15) 0.0530(17) 0.0527(18) 0.0108(14) -0.0042(12) 0.0077(12)
C8A' 0.0459(13) 0.0470(15) 0.0396(15) 0.0111(12) -0.0002(11) 0.0072(11)

loop_
_atom_type_symbol
_atom_type_description
_atom_type_scat_dispersion_real
_atom_type_scat_dispersion_imag
_atom_type_scat_source
C C 0.0033 0.0016 'International Tables Vol C Tables 4.2.6.8 and 6.1.1.4'
H H 0.0000 0.0000 'International Tables Vol C Tables 4.2.6.8 and 6.1.1.4'
N N 0.0061 0.0033 'International Tables Vol C Tables 4.2.6.8 and 6.1.1.4'
O O 0.0106 0.0060 'International Tables Vol C Tables 4.2.6.8 and 6.1.1.4'
S S 0.1246 0.1234 'International Tables Vol C Tables 4.2.6.8 and 6.1.1.4'

loop_
_geom_angle_atom_site_label_1
_geom_angle_atom_site_label_2
_geom_angle_atom_site_label_3
_geom_angle
O2' S1' O1' 119.92(13)
O2' S1' N1' 106.91(11)
O1' S1' N1' 105.66(13)
O2' S1' C9' 107.64(14)
O1' S1' C9' 109.38(12)
N1' S1' C9' 106.59(11)
C2 O1 C5 109.5(2)
C3' N1' C1' 117.6(2)
C3' N1' S1' 118.63(18)
C1' N1' S1' 119.54(17)
C12' C15' H15A 109.5
C12' C15' H15B 109.5
H15A C15' H15B 109.5
C12' C15' H15C 109.5
H15A C15' H15C 109.5
H15B C15' H15C 109.5
O2 C2 O1 120.8(3)
O2 C2 C3 131.1(3)
O1 C2 C3 108.1(3)
C4 C3 C2 108.8(3)
C4 C3 H3 125.6
C2 C3 H3 125.6
C3 C4 C5 110.4(3)
C3 C4 H4 124.8
C5 C4 H4 124.8
O1 C5 C4 103.3(2)
O1 C5 C6 107.8(2)
C4 C5 C6 113.4(2)
O1 C5 C1' 105.86(18)
C4 C5 C1' 113.1(2)
C6 C5 C1' 112.5(2)
C5 C6 H6A 109.5
C5 C6 H6B 109.5
H6A C6 H6B 109.5
C5 C6 H6C 109.5
H6A C6 H6C 109.5
H6B C6 H6C 109.5
C13' C14' C9' 119.5(3)
C13' C14' H14' 120.3
C9' C14' H14' 120.3
C10' C9' C14' 120.0(3)
C10' C9' S1' 120.5(2)
C14' C9' S1' 119.5(2)
N1' C1' C8A' 111.5(2)
N1' C1' C5 109.13(19)
C8A' C1' C5 112.7(2)
N1' C1' H1' 107.7
C8A' C1' H1' 107.7
C5 C1' H1' 107.7
C9' C10' C11' 119.7(3)
C9' C10' H10' 120.2
C11' C10' H10' 120.2
C10' C11' C12' 121.2(3)
C10' C11' H11' 119.4
C12' C11' H11' 119.4
C13' C12' C11' 118.1(3)
C13' C12' C15' 120.9(3)
C11' C12' C15' 121.0(3)
C14' C13' C12' 121.6(3)
C14' C13' H13' 119.2
C12' C13' H13' 119.2
C4' C3' N1' 121.6(3)
C4' C3' H3' 119.2
N1' C3' H3' 119.2
C3' C4' C4A' 121.2(3)
C3' C4' H4' 119.4
C4A' C4' H4' 119.4
C6' C5' C4A' 119.9(3)
C6' C5' H5' 120.1
C4A' C5' H5' 120.1
C7' C6' C5' 120.7(3)
C7' C6' H6' 119.6
C5' C6' H6' 119.6
C6' C7' C8' 120.0(3)
C6' C7' H7' 120.0
C8' C7' H7' 120.0
C8A' C8' C7' 120.2(3)
C8A' C8' H8' 119.9
C7' C8' H8' 119.9
C8A' C4A' C5' 119.4(3)
C8A' C4A' C4' 118.3(3)
C5' C4A' C4' 122.3(3)
C8' C8A' C4A' 119.7(2)
C8' C8A' C1' 120.9(2)
C4A' C8A' C1' 119.3(2)

loop_
_geom_bond_atom_site_label_1
_geom_bond_atom_site_label_2
_geom_bond_distance
S1' O2' 1.426(2)
S1' O1' 1.430(2)
S1' N1' 1.651(2)
S1' C9' 1.749(3)
O1 C2 1.359(4)
O1 C5 1.447(3)
O2 C2 1.203(3)
N1' C3' 1.411(4)
N1' C1' 1.480(3)
C15' C12' 1.510(4)
C15' H15A 0.9600
C15' H15B 0.9600
C15' H15C 0.9600
C2 C3 1.450(4)
C3 C4 1.309(4)
C3 H3 0.9300
C4 C5 1.478(4)
C4 H4 0.9300
C5 C6 1.513(4)
C5 C1' 1.570(3)
C6 H6A 0.9600
C6 H6B 0.9600
C6 H6C 0.9600
C14' C13' 1.376(4)
C14' C9' 1.385(4)
C14' H14' 0.9300
C9' C10' 1.373(4)
C1' C8A' 1.505(3)
C1' H1' 0.9800
C10' C11' 1.381(4)
C10' H10' 0.9300
C11' C12' 1.384(4)
C11' H11' 0.9300
C12' C13' 1.377(4)
C13' H13' 0.9300
C3' C4' 1.322(4)
C3' H3' 0.9300
C4' C4A' 1.456(4)
C4' H4' 0.9300
C5' C6' 1.372(5)
C5' C4A' 1.400(4)
C5' H5' 0.9300
C6' C7' 1.371(4)
C6' H6' 0.9300
C7' C8' 1.387(4)
C7' H7' 0.9300
C8' C8A' 1.380(4)
C8' H8' 0.9300
C4A' C8A' 1.395(4)

loop_
_geom_torsion_atom_site_label_1
_geom_torsion_atom_site_label_2
_geom_torsion_atom_site_label_3
_geom_torsion_atom_site_label_4
_geom_torsion
O2' S1' N1' C3' 153.5(2)
O1' S1' N1' C3' 24.7(2)
C9' S1' N1' C3' -91.6(2)
O2' S1' N1' C1' -50.0(2)
O1' S1' N1' C1' -178.80(17)
C9' S1' N1' C1' 64.9(2)
C5 O1 C2 O2 -179.4(2)
C5 O1 C2 C3 -1.3(3)
O2 C2 C3 C4 177.6(3)
O1 C2 C3 C4 -0.2(3)
C2 C3 C4 C5 1.6(3)
C2 O1 C5 C4 2.2(2)
C2 O1 C5 C6 122.5(2)
C2 O1 C5 C1' -116.9(2)
C3 C4 C5 O1 -2.4(3)
C3 C4 C5 C6 -118.7(3)
C3 C4 C5 C1' 111.6(3)
C13' C14' C9' C10' 0.5(4)
C13' C14' C9' S1' 179.9(2)
O2' S1' C9' C10' 10.4(3)
O1' S1' C9' C10' 142.3(2)
N1' S1' C9' C10' -104.0(2)
O2' S1' C9' C14' -169.0(2)
O1' S1' C9' C14' -37.2(3)
N1' S1' C9' C14' 76.6(2)
C3' N1' C1' C8A' 36.2(3)
S1' N1' C1' C8A' -120.5(2)
C3' N1' C1' C5 -89.0(3)
S1' N1' C1' C5 114.34(19)
O1 C5 C1' N1' 177.75(19)
C4 C5 C1' N1' 65.4(3)
C6 C5 C1' N1' -64.8(3)
O1 C5 C1' C8A' 53.2(3)
C4 C5 C1' C8A' -59.1(3)
C6 C5 C1' C8A' 170.7(2)
C14' C9' C10' C11' -0.7(4)
S1' C9' C10' C11' 179.9(2)
C9' C10' C11' C12' 0.4(4)
C10' C11' C12' C13' 0.3(4)
C10' C11' C12' C15' -177.9(3)
C9' C14' C13' C12' 0.2(4)
C11' C12' C13' C14' -0.5(4)
C15' C12' C13' C14' 177.6(3)
C1' N1' C3' C4' -19.3(4)
S1' N1' C3' C4' 137.6(3)
N1' C3' C4' C4A' -6.6(4)
C4A' C5' C6' C7' -1.0(4)
C5' C6' C7' C8' 0.7(4)
C6' C7' C8' C8A' 0.4(4)
C6' C5' C4A' C8A' 0.2(4)
C6' C5' C4A' C4' 176.4(3)
C3' C4' C4A' C8A' 12.4(4)
C3' C4' C4A' C5' -163.8(3)
C7' C8' C8A' C4A' -1.2(4)
C7' C8' C8A' C1' 175.7(2)
C5' C4A' C8A' C8' 0.9(4)
C4' C4A' C8A' C8' -175.5(2)
C5' C4A' C8A' C1' -176.0(2)
C4' C4A' C8A' C1' 7.6(3)
N1' C1' C8A' C8' 152.5(2)
C5 C1' C8A' C8' -84.3(3)
N1' C1' C8A' C4A' -30.6(3)
C5 C1' C8A' C4A' 92.6(3)
